data_7015381
loop_
_publ_author_name
'Seidler-Egdal, Rune Kirk'
'Johansson, Frank B.'
'Veltz\'e, Sune'
'Skou, Eivind M.'
'Bond, Andrew D.'
'McKenzie, Christine J.'

_publ_section_title
;
 Tunability of the M(II)M(III)/M(II)(2) and M(III)(2)/M(II)M(III)
 (M=Mn, Co) couples in bis-\m-O,O'-carboxylato-\m-OR bridged complexes.
;
_journal_issue 13
_journal_name_full 'Dalton transactions (Cambridge, England : 2003)'
_journal_page_first 3336
_journal_page_last 3345
_journal_paper_doi 10.1039/c0dt01552k
_journal_volume 40
_journal_year 2011
_chemical_formula_moiety 'C38 H41 Mn2 N6 O5 +, Cl O4 -, 1.5(H2 O)'
_chemical_formula_sum 'C38 H44 Cl Mn2 N6 O10.5'
_chemical_formula_weight 898.12
_space_group_IT_number 14
_symmetry_cell_setting monoclinic
_symmetry_space_group_name_Hall '-P 2ybc'
_symmetry_space_group_name_H-M 'P 1 21/c 1'
_atom_sites_solution_hydrogens geom
_atom_sites_solution_primary direct
_atom_sites_solution_secondary difmap
_cell_angle_alpha 90.00
_cell_angle_beta 94.634(1)
_cell_angle_gamma 90.00
_cell_formula_units_Z 4
_cell_length_a 9.5344(4)
_cell_length_b 23.6857(10)
_cell_length_c 17.8475(7)
_cell_measurement_reflns_used 6982
_cell_measurement_temperature 180(2)
_cell_measurement_theta_max 30.24
_cell_measurement_theta_min 2.39
_cell_volume 4017.3(3)
_computing_cell_refinement 'SAINT v.7.06a (Bruker, 2003)'
_computing_data_collection 'APEX2 v.1.0-22 (Bruker-Nonius, 2004)'
_computing_data_reduction 'SAINT v.7.06a'
_computing_molecular_graphics 'SHELXTL v.6.10'
_computing_publication_material 'SHELXTL v.6.10'
_computing_structure_refinement 'SHELXTL v.6.10'
_computing_structure_solution 'SHELXTL v.6.10 (Sheldrick, 2000)'
_diffrn_ambient_temperature 180(2)
_diffrn_measured_fraction_theta_full 0.997
_diffrn_measured_fraction_theta_max 0.955
_diffrn_measurement_device_type 'Bruker-Nonius X8APEX-II CCD'
_diffrn_measurement_method 'thin-slice \w and \f scans'
_diffrn_radiation_monochromator graphite
_diffrn_radiation_source 'fine-focus sealed tube'
_diffrn_radiation_type MoK\a
_diffrn_radiation_wavelength 0.71073
_diffrn_reflns_av_R_equivalents 0.0569
_diffrn_reflns_av_sigmaI/netI 0.0520
_diffrn_reflns_limit_h_max 13
_diffrn_reflns_limit_h_min -13
_diffrn_reflns_limit_k_max 33
_diffrn_reflns_limit_k_min 0
_diffrn_reflns_limit_l_max 25
_diffrn_reflns_limit_l_min 0
_diffrn_reflns_number 52998
_diffrn_reflns_theta_full 25.03
_diffrn_reflns_theta_max 30.51
_diffrn_reflns_theta_min 1.43
_diffrn_standards_number 0
_exptl_absorpt_coefficient_mu 0.761
_exptl_absorpt_correction_T_max 0.862
_exptl_absorpt_correction_T_min 0.746
_exptl_absorpt_correction_type multi-scan
_exptl_absorpt_process_details 'SADABS (Sheldrick, 2003)'
_exptl_crystal_colour colourless
_exptl_crystal_density_diffrn 1.485
_exptl_crystal_density_method 'not measured'
_exptl_crystal_description block
_exptl_crystal_F_000 1860
_exptl_crystal_size_max 0.50
_exptl_crystal_size_mid 0.20
_exptl_crystal_size_min 0.20
_refine_diff_density_max 1.602
_refine_diff_density_min -1.043
_refine_diff_density_rms 0.114
_refine_ls_extinction_method none
_refine_ls_goodness_of_fit_ref 1.062
_refine_ls_hydrogen_treatment constr
_refine_ls_matrix_type full
_refine_ls_number_parameters 527
_refine_ls_number_reflns 11716
_refine_ls_number_restraints 10
_refine_ls_restrained_S_all 1.062
_refine_ls_R_factor_all 0.0893
_refine_ls_R_factor_gt 0.0530
_refine_ls_shift/su_max 0.002
_refine_ls_shift/su_mean 0.000
_refine_ls_structure_factor_coef Fsqd
_refine_ls_weighting_details 'calc w=1/[\s^2^(Fo^2^)+(0.0800P)^2^+3.9873P] where P=(Fo^2^+2Fc^2^)/3'
_refine_ls_weighting_scheme calc
_refine_ls_wR_factor_gt 0.1404
_refine_ls_wR_factor_ref 0.1603
_reflns_number_gt 8154
_reflns_number_total 11716
_reflns_threshold_expression I>2\s(I)
_cod_data_source_file c0dt01552k.txt
_cod_data_source_block 8_1.5H2O
_cod_original_sg_symbol_H-M 'P 21/c'
_cod_original_formula_sum 'C38 H44 Cl Mn2 N6 O10.50'
_cod_database_code 7015381

loop_
_symmetry_equiv_pos_as_xyz
'x, y, z'
'-x, y+1/2, -z+1/2'
'-x, -y, -z'
'x, -y-1/2, z-1/2'

loop_
_atom_site_label
_atom_site_type_symbol
_atom_site_fract_x
_atom_site_fract_y
_atom_site_fract_z
_atom_site_U_iso_or_equiv
_atom_site_adp_type
_atom_site_occupancy
_atom_site_symmetry_multiplicity
_atom_site_calc_flag
_atom_site_refinement_flags
_atom_site_disorder_assembly
_atom_site_disorder_group
Mn1 Mn 0.50035(4) 0.681064(17) 0.47707(2) 0.01700(10) Uani 1 1 d . . .
Mn2 Mn 0.51487(4) 0.827691(16) 0.46134(2) 0.01450(10) Uani 1 1 d . . .
O1 O 0.4199(2) 0.75283(7) 0.41800(10) 0.0170(4) Uani 1 1 d . . .
O2 O 0.7167(2) 0.69841(9) 0.46664(12) 0.0259(4) Uani 1 1 d . . .
O3 O 0.7192(2) 0.79181(9) 0.44485(12) 0.0256(4) Uani 1 1 d . . .
O4 O 0.4724(3) 0.72109(9) 0.58429(11) 0.0290(5) Uani 1 1 d . . .
O5 O 0.5145(2) 0.81385(8) 0.57767(11) 0.0240(4) Uani 1 1 d . . .
N1 N 0.2730(2) 0.64668(9) 0.46510(12) 0.0175(4) Uani 1 1 d . . .
N2 N 0.4841(2) 0.63337(9) 0.36553(13) 0.0185(5) Uani 1 1 d . . .
N3 N 0.5022(3) 0.60255(10) 0.54950(13) 0.0226(5) Uani 1 1 d . . .
N4 N 0.4765(2) 0.86284(9) 0.34024(12) 0.0164(4) Uani 1 1 d . . .
N5 N 0.2923(2) 0.86457(9) 0.45572(13) 0.0186(5) Uani 1 1 d . . .
N6 N 0.6336(3) 0.91021(10) 0.46071(13) 0.0202(5) Uani 1 1 d . . .
C1 C 0.3125(3) 0.75270(10) 0.36479(14) 0.0153(5) Uani 1 1 d . . .
C2 C 0.1874(3) 0.72321(11) 0.37594(14) 0.0160(5) Uani 1 1 d . . .
C3 C 0.0762(3) 0.72433(12) 0.32067(15) 0.0188(5) Uani 1 1 d . . .
H3A H -0.0068 0.7038 0.3287 0.023 Uiso 1 1 calc R . .
C4 C 0.0818(3) 0.75449(12) 0.25390(15) 0.0201(5) Uani 1 1 d . . .
C5 C 0.2062(3) 0.78308(12) 0.24372(15) 0.0192(5) Uani 1 1 d . . .
H5A H 0.2134 0.8036 0.1984 0.023 Uiso 1 1 calc R . .
C6 C 0.3210(3) 0.78279(11) 0.29766(14) 0.0162(5) Uani 1 1 d . . .
C7 C -0.0472(3) 0.75665(14) 0.19643(17) 0.0269(6) Uani 1 1 d . . .
C8 C -0.0946(5) 0.6957(2) 0.1748(3) 0.0573(12) Uani 1 1 d . . .
H8A H -0.1717 0.6972 0.1350 0.086 Uiso 1 1 calc R . .
H8B H -0.1268 0.6766 0.2190 0.086 Uiso 1 1 calc R . .
H8C H -0.0152 0.6748 0.1567 0.086 Uiso 1 1 calc R . .
C9 C -0.1677(4) 0.7853(3) 0.2316(2) 0.0656(15) Uani 1 1 d . . .
H9A H -0.1444 0.8251 0.2411 0.098 Uiso 1 1 calc R . .
H9B H -0.1838 0.7666 0.2791 0.098 Uiso 1 1 calc R . .
H9C H -0.2531 0.7827 0.1973 0.098 Uiso 1 1 calc R . .
C10 C -0.0179(5) 0.7870(2) 0.1245(2) 0.0596(13) Uani 1 1 d . . .
H10A H 0.0052 0.8265 0.1357 0.089 Uiso 1 1 calc R . .
H10B H -0.1014 0.7851 0.0888 0.089 Uiso 1 1 calc R . .
H10C H 0.0616 0.7688 0.1024 0.089 Uiso 1 1 calc R . .
C11 C 0.1729(3) 0.69427(11) 0.44991(15) 0.0185(5) Uani 1 1 d . . .
H11A H 0.1879 0.7224 0.4908 0.022 Uiso 1 1 calc R . .
H11B H 0.0756 0.6798 0.4507 0.022 Uiso 1 1 calc R . .
C12 C 0.2577(3) 0.60391(11) 0.40467(15) 0.0207(5) Uani 1 1 d . . .
H12A H 0.1592 0.6039 0.3824 0.025 Uiso 1 1 calc R . .
H12B H 0.2780 0.5661 0.4266 0.025 Uiso 1 1 calc R . .
C13 C 0.3547(3) 0.61468(11) 0.34345(15) 0.0180(5) Uani 1 1 d . . .
C14 C 0.3144(3) 0.60163(12) 0.26851(15) 0.0220(6) Uani 1 1 d . . .
H14A H 0.2211 0.5896 0.2539 0.026 Uiso 1 1 calc R . .
C15 C 0.4129(3) 0.60652(12) 0.21586(16) 0.0250(6) Uani 1 1 d . . .
H15A H 0.3883 0.5977 0.1645 0.030 Uiso 1 1 calc R . .
C16 C 0.5479(3) 0.62439(12) 0.23907(16) 0.0232(6) Uani 1 1 d . . .
H16A H 0.6180 0.6271 0.2043 0.028 Uiso 1 1 calc R . .
C17 C 0.5785(3) 0.63811(12) 0.31342(16) 0.0208(5) Uani 1 1 d . . .
H17A H 0.6702 0.6515 0.3288 0.025 Uiso 1 1 calc R . .
C18 C 0.2497(3) 0.62093(12) 0.53815(16) 0.0242(6) Uani 1 1 d . . .
H18A H 0.1658 0.5962 0.5322 0.029 Uiso 1 1 calc R . .
H18B H 0.2306 0.6511 0.5744 0.029 Uiso 1 1 calc R . .
C19 C 0.3750(3) 0.58670(12) 0.56911(15) 0.0235(6) Uani 1 1 d . . .
C20 C 0.3575(4) 0.54276(13) 0.61940(17) 0.0305(7) Uani 1 1 d . . .
H20A H 0.2661 0.5314 0.6308 0.037 Uiso 1 1 calc R . .
C21 C 0.4759(4) 0.51595(13) 0.65245(18) 0.0342(8) Uani 1 1 d . . .
H21A H 0.4670 0.4864 0.6878 0.041 Uiso 1 1 calc R . .
C22 C 0.6074(4) 0.53274(13) 0.63325(18) 0.0328(8) Uani 1 1 d . . .
H22A H 0.6901 0.5153 0.6556 0.039 Uiso 1 1 calc R . .
C23 C 0.6163(4) 0.57566(12) 0.58058(17) 0.0284(7) Uani 1 1 d . . .
H23A H 0.7064 0.5863 0.5661 0.034 Uiso 1 1 calc R . .
C24 C 0.4527(3) 0.81571(11) 0.28561(14) 0.0177(5) Uani 1 1 d . . .
H24A H 0.5346 0.7899 0.2905 0.021 Uiso 1 1 calc R . .
H24B H 0.4454 0.8312 0.2339 0.021 Uiso 1 1 calc R . .
C25 C 0.3553(3) 0.90218(11) 0.33668(16) 0.0205(5) Uani 1 1 d . . .
H25A H 0.3133 0.9045 0.2842 0.025 Uiso 1 1 calc R . .
H25B H 0.3887 0.9403 0.3521 0.025 Uiso 1 1 calc R . .
C26 C 0.2443(3) 0.88312(11) 0.38718(16) 0.0192(5) Uani 1 1 d . . .
C27 C 0.1015(3) 0.88690(12) 0.36501(18) 0.0244(6) Uani 1 1 d . . .
H27A H 0.0701 0.9010 0.3167 0.029 Uiso 1 1 calc R . .
C28 C 0.0060(3) 0.86967(13) 0.41468(19) 0.0280(7) Uani 1 1 d . . .
H28A H -0.0921 0.8707 0.4003 0.034 Uiso 1 1 calc R . .
C29 C 0.0544(3) 0.85102(13) 0.48517(18) 0.0272(6) Uani 1 1 d . . .
H29A H -0.0098 0.8398 0.5204 0.033 Uiso 1 1 calc R . .
C30 C 0.1969(3) 0.84890(12) 0.50368(17) 0.0231(6) Uani 1 1 d . . .
H30A H 0.2298 0.8359 0.5523 0.028 Uiso 1 1 calc R . .
C31 C 0.6067(3) 0.89352(12) 0.32571(15) 0.0204(5) Uani 1 1 d . . .
H31A H 0.5876 0.9184 0.2815 0.024 Uiso 1 1 calc R . .
H31B H 0.6798 0.8660 0.3138 0.024 Uiso 1 1 calc R . .
C32 C 0.6615(3) 0.92881(11) 0.39248(16) 0.0197(5) Uani 1 1 d . . .
C33 C 0.7477(3) 0.97533(12) 0.38320(18) 0.0260(6) Uani 1 1 d . . .
H33A H 0.7642 0.9882 0.3343 0.031 Uiso 1 1 calc R . .
C34 C 0.8089(4) 1.00255(13) 0.4464(2) 0.0323(7) Uani 1 1 d . . .
H34A H 0.8692 1.0340 0.4414 0.039 Uiso 1 1 calc R . .
C35 C 0.7811(4) 0.98324(13) 0.5165(2) 0.0323(7) Uani 1 1 d . . .
H35A H 0.8221 1.0011 0.5607 0.039 Uiso 1 1 calc R . .
C36 C 0.6922(3) 0.93748(13) 0.52149(18) 0.0274(6) Uani 1 1 d . . .
H36A H 0.6718 0.9248 0.5699 0.033 Uiso 1 1 calc R . .
C37 C 0.7738(3) 0.74423(12) 0.45033(16) 0.0218(6) Uani 1 1 d . . .
H37A H 0.8704 0.7422 0.4411 0.026 Uiso 1 1 calc R . .
C38 C 0.4862(3) 0.76933(12) 0.61125(15) 0.0235(6) Uani 1 1 d . . .
H38A H 0.4738 0.7729 0.6633 0.028 Uiso 1 1 calc R . .
Cl1 Cl 0.07982(10) 0.46736(4) 0.75267(5) 0.0413(2) Uani 1 1 d D . .
O1A O 0.0866(3) 0.42198(12) 0.70022(15) 0.0526(8) Uani 1 1 d D . .
O1B O 0.2161(3) 0.48326(13) 0.78102(18) 0.0564(8) Uani 1 1 d D . .
O1C O 0.0014(4) 0.45048(18) 0.81298(19) 0.0834(13) Uani 1 1 d D . .
O1D O 0.0109(6) 0.51443(19) 0.7154(2) 0.137(3) Uani 1 1 d D . .
O1W O 0.1120(5) 0.4025(2) 0.5374(4) 0.132(2) Uani 1 1 d . . .
H1W H 0.1040 0.4083 0.5839 0.197 Uiso 1 1 d R . .
H2W H 0.1620 0.3729 0.5355 0.197 Uiso 1 1 d R . .
O2W O 0.0491(10) 0.4935(4) 0.4531(5) 0.104(3) Uani 0.50 1 d P . .
H3W H 0.0701 0.4647 0.4801 0.156 Uiso 0.50 1 d PR . .
H4W H 0.0322 0.4913 0.4057 0.156 Uiso 0.50 1 d PR . .

loop_
_atom_site_aniso_label
_atom_site_aniso_U_11
_atom_site_aniso_U_22
_atom_site_aniso_U_33
_atom_site_aniso_U_23
_atom_site_aniso_U_13
_atom_site_aniso_U_12
Mn1 0.0220(2) 0.01340(18) 0.01524(19) 0.00054(14) -0.00082(15) 0.00123(15)
Mn2 0.0157(2) 0.01348(18) 0.01430(18) 0.00113(14) 0.00073(14) -0.00051(14)
O1 0.0187(9) 0.0145(8) 0.0173(9) 0.0007(7) -0.0023(7) 0.0005(7)
O2 0.0213(11) 0.0260(11) 0.0293(11) 0.0020(9) -0.0052(8) 0.0014(8)
O3 0.0192(10) 0.0248(10) 0.0330(11) 0.0012(9) 0.0034(9) 0.0021(8)
O4 0.0497(14) 0.0186(10) 0.0185(10) -0.0015(8) 0.0022(9) 0.0000(9)
O5 0.0332(12) 0.0215(10) 0.0172(9) 0.0004(7) 0.0022(8) -0.0029(8)
N1 0.0232(12) 0.0135(10) 0.0162(10) 0.0007(8) 0.0046(9) 0.0012(9)
N2 0.0219(12) 0.0150(10) 0.0188(11) -0.0010(8) 0.0022(9) 0.0002(9)
N3 0.0343(14) 0.0152(11) 0.0181(11) -0.0002(8) 0.0007(10) 0.0032(10)
N4 0.0147(11) 0.0160(10) 0.0186(11) 0.0023(8) 0.0016(8) -0.0010(8)
N5 0.0179(11) 0.0146(10) 0.0237(11) -0.0023(9) 0.0045(9) 0.0002(8)
N6 0.0209(12) 0.0178(11) 0.0218(11) -0.0001(9) 0.0018(9) -0.0018(9)
C1 0.0177(13) 0.0150(11) 0.0134(11) -0.0020(9) 0.0009(10) 0.0027(9)
C2 0.0172(13) 0.0153(12) 0.0161(12) 0.0002(9) 0.0046(10) 0.0012(9)
C3 0.0140(13) 0.0218(13) 0.0212(13) -0.0010(10) 0.0045(10) -0.0007(10)
C4 0.0165(13) 0.0288(14) 0.0147(12) -0.0021(10) -0.0008(10) -0.0010(11)
C5 0.0168(13) 0.0252(13) 0.0160(12) 0.0020(10) 0.0028(10) -0.0012(10)
C6 0.0149(12) 0.0189(12) 0.0151(11) 0.0007(9) 0.0023(9) 0.0009(10)
C7 0.0155(14) 0.0456(19) 0.0190(13) 0.0021(12) -0.0022(11) -0.0039(12)
C8 0.052(3) 0.071(3) 0.046(2) -0.008(2) -0.013(2) -0.017(2)
C9 0.030(2) 0.129(5) 0.037(2) -0.002(3) -0.0006(17) 0.023(3)
C10 0.040(2) 0.105(4) 0.032(2) 0.015(2) -0.0091(17) -0.018(2)
C11 0.0187(13) 0.0179(12) 0.0195(12) 0.0010(10) 0.0053(10) 0.0012(10)
C12 0.0233(14) 0.0168(12) 0.0222(13) -0.0025(10) 0.0040(11) -0.0018(10)
C13 0.0231(14) 0.0112(11) 0.0195(12) -0.0004(9) -0.0002(10) -0.0003(10)
C14 0.0270(15) 0.0176(12) 0.0207(13) 0.0017(10) -0.0022(11) -0.0018(11)
C15 0.0387(18) 0.0211(13) 0.0150(12) 0.0005(10) 0.0002(12) -0.0021(12)
C16 0.0304(16) 0.0205(13) 0.0193(13) 0.0020(10) 0.0066(11) -0.0007(11)
C17 0.0215(14) 0.0191(13) 0.0219(13) -0.0007(10) 0.0033(11) -0.0003(10)
C18 0.0309(16) 0.0223(14) 0.0204(13) 0.0063(11) 0.0089(12) 0.0014(12)
C19 0.0377(17) 0.0162(12) 0.0169(13) -0.0003(10) 0.0035(12) 0.0032(12)
C20 0.048(2) 0.0200(14) 0.0244(15) 0.0044(11) 0.0051(14) -0.0011(13)
C21 0.060(2) 0.0184(14) 0.0248(15) 0.0029(11) 0.0037(15) 0.0081(14)
C22 0.052(2) 0.0203(14) 0.0254(15) 0.0000(12) -0.0036(14) 0.0156(14)
C23 0.0399(18) 0.0201(14) 0.0247(14) -0.0006(11) -0.0004(13) 0.0037(13)
C24 0.0170(13) 0.0224(13) 0.0136(11) 0.0002(10) 0.0018(9) -0.0010(10)
C25 0.0173(13) 0.0182(12) 0.0255(14) 0.0068(10) -0.0007(11) 0.0007(10)
C26 0.0197(14) 0.0124(11) 0.0256(13) 0.0010(10) 0.0037(11) 0.0016(10)
C27 0.0203(14) 0.0196(13) 0.0332(15) 0.0028(11) 0.0010(12) 0.0050(11)
C28 0.0152(14) 0.0272(15) 0.0419(18) -0.0003(13) 0.0030(12) 0.0034(11)
C29 0.0221(15) 0.0275(15) 0.0334(16) -0.0036(12) 0.0102(12) -0.0019(12)
C30 0.0232(15) 0.0241(14) 0.0230(14) -0.0030(11) 0.0073(11) -0.0015(11)
C31 0.0175(13) 0.0243(13) 0.0197(13) 0.0052(10) 0.0032(10) -0.0046(10)
C32 0.0163(13) 0.0159(12) 0.0269(14) 0.0031(10) 0.0012(10) 0.0010(10)
C33 0.0241(15) 0.0173(13) 0.0367(17) 0.0046(12) 0.0037(12) -0.0022(11)
C34 0.0294(17) 0.0180(14) 0.050(2) -0.0036(13) 0.0047(15) -0.0070(12)
C35 0.0342(18) 0.0229(15) 0.0394(18) -0.0093(13) 0.0014(14) -0.0056(13)
C36 0.0297(17) 0.0246(14) 0.0282(15) -0.0052(12) 0.0028(12) -0.0036(12)
C37 0.0177(13) 0.0270(14) 0.0205(13) -0.0030(11) 0.0010(11) 0.0008(11)
C38 0.0332(16) 0.0228(13) 0.0145(12) -0.0008(10) 0.0019(11) 0.0019(12)
Cl1 0.0349(5) 0.0486(5) 0.0405(5) -0.0211(4) 0.0031(4) -0.0015(4)
O1A 0.0623(19) 0.0506(17) 0.0454(16) -0.0274(13) 0.0078(14) -0.0075(14)
O1B 0.0396(16) 0.0608(19) 0.070(2) -0.0237(16) 0.0085(14) -0.0237(14)
O1C 0.057(2) 0.129(3) 0.069(2) -0.046(2) 0.0355(18) -0.043(2)
O1D 0.212(6) 0.102(4) 0.086(3) -0.033(3) -0.058(4) 0.100(4)
O1W 0.106(4) 0.092(4) 0.205(6) 0.001(4) 0.064(4) 0.016(3)
O2W 0.133(8) 0.087(6) 0.086(6) 0.052(5) -0.027(5) -0.037(5)

loop_
_atom_type_symbol
_atom_type_description
_atom_type_scat_dispersion_real
_atom_type_scat_dispersion_imag
_atom_type_scat_source
C C 0.0033 0.0016 'International Tables Vol C Tables 4.2.6.8 and 6.1.1.4'
H H 0.0000 0.0000 'International Tables Vol C Tables 4.2.6.8 and 6.1.1.4'
N N 0.0061 0.0033 'International Tables Vol C Tables 4.2.6.8 and 6.1.1.4'
O O 0.0106 0.0060 'International Tables Vol C Tables 4.2.6.8 and 6.1.1.4'
Cl Cl 0.1484 0.1585 'International Tables Vol C Tables 4.2.6.8 and 6.1.1.4'
Mn Mn 0.3368 0.7283 'International Tables Vol C Tables 4.2.6.8 and 6.1.1.4'

loop_
_geom_angle_atom_site_label_1
_geom_angle_atom_site_label_2
_geom_angle_atom_site_label_3
_geom_angle
_geom_angle_site_symmetry_1
_geom_angle_site_symmetry_3
_geom_angle_publ_flag
O1 Mn1 O2 96.69(8) . . ?
O1 Mn1 O4 91.33(8) . . ?
O2 Mn1 O4 100.47(9) . . ?
O1 Mn1 N3 158.76(9) . . ?
O2 Mn1 N3 104.23(9) . . ?
O4 Mn1 N3 81.44(8) . . ?
O1 Mn1 N2 88.09(8) . . ?
O2 Mn1 N2 90.99(8) . . ?
O4 Mn1 N2 168.52(9) . . ?
N3 Mn1 N2 95.07(8) . . ?
O1 Mn1 N1 86.41(8) . . ?
O2 Mn1 N1 165.96(8) . . ?
O4 Mn1 N1 93.12(9) . . ?
N3 Mn1 N1 74.16(9) . . ?
N2 Mn1 N1 75.39(8) . . ?
O5 Mn2 O1 101.32(8) . . ?
O5 Mn2 O3 98.40(8) . . ?
O1 Mn2 O3 89.11(8) . . ?
O5 Mn2 N6 100.40(8) . . ?
O1 Mn2 N6 157.80(8) . . ?
O3 Mn2 N6 83.23(8) . . ?
O5 Mn2 N5 91.56(8) . . ?
O1 Mn2 N5 86.32(8) . . ?
O3 Mn2 N5 169.69(8) . . ?
N6 Mn2 N5 97.64(8) . . ?
O5 Mn2 N4 164.67(8) . . ?
O1 Mn2 N4 85.95(8) . . ?
O3 Mn2 N4 95.16(8) . . ?
N6 Mn2 N4 74.10(8) . . ?
N5 Mn2 N4 75.31(8) . . ?
C1 O1 Mn2 122.88(15) . . ?
C1 O1 Mn1 125.32(15) . . ?
Mn2 O1 Mn1 111.47(9) . . ?
C37 O2 Mn1 128.84(19) . . ?
C37 O3 Mn2 136.1(2) . . ?
C38 O4 Mn1 136.56(19) . . ?
C38 O5 Mn2 128.39(18) . . ?
C18 N1 C12 110.4(2) . . ?
C18 N1 C11 109.5(2) . . ?
C12 N1 C11 111.2(2) . . ?
C18 N1 Mn1 105.79(18) . . ?
C12 N1 Mn1 110.23(16) . . ?
C11 N1 Mn1 109.48(16) . . ?
C13 N2 C17 118.3(2) . . ?
C13 N2 Mn1 114.58(17) . . ?
C17 N2 Mn1 123.88(19) . . ?
C23 N3 C19 118.6(3) . . ?
C23 N3 Mn1 126.5(2) . . ?
C19 N3 Mn1 114.40(19) . . ?
C31 N4 C25 110.2(2) . . ?
C31 N4 C24 109.9(2) . . ?
C25 N4 C24 111.5(2) . . ?
C31 N4 Mn2 105.59(16) . . ?
C25 N4 Mn2 109.24(16) . . ?
C24 N4 Mn2 110.24(15) . . ?
C26 N5 C30 118.0(2) . . ?
C26 N5 Mn2 114.23(17) . . ?
C30 N5 Mn2 122.46(19) . . ?
C32 N6 C36 118.3(3) . . ?
C32 N6 Mn2 115.12(18) . . ?
C36 N6 Mn2 126.0(2) . . ?
O1 C1 C6 120.7(2) . . ?
O1 C1 C2 120.5(2) . . ?
C6 C1 C2 118.7(2) . . ?
C3 C2 C1 119.7(2) . . ?
C3 C2 C11 120.9(2) . . ?
C1 C2 C11 119.2(2) . . ?
C2 C3 C4 122.5(3) . . ?
C2 C3 H3A 118.7 . . ?
C4 C3 H3A 118.7 . . ?
C5 C4 C3 116.9(3) . . ?
C5 C4 C7 122.8(3) . . ?
C3 C4 C7 120.2(3) . . ?
C4 C5 C6 122.4(2) . . ?
C4 C5 H5A 118.8 . . ?
C6 C5 H5A 118.8 . . ?
C5 C6 C1 119.6(2) . . ?
C5 C6 C24 120.9(2) . . ?
C1 C6 C24 119.4(2) . . ?
C9 C7 C10 109.7(4) . . ?
C9 C7 C4 109.4(3) . . ?
C10 C7 C4 112.9(3) . . ?
C9 C7 C8 107.7(4) . . ?
C10 C7 C8 107.4(3) . . ?
C4 C7 C8 109.7(3) . . ?
C7 C8 H8A 109.5 . . ?
C7 C8 H8B 109.5 . . ?
H8A C8 H8B 109.5 . . ?
C7 C8 H8C 109.5 . . ?
H8A C8 H8C 109.5 . . ?
H8B C8 H8C 109.5 . . ?
C7 C9 H9A 109.5 . . ?
C7 C9 H9B 109.5 . . ?
H9A C9 H9B 109.5 . . ?
C7 C9 H9C 109.5 . . ?
H9A C9 H9C 109.5 . . ?
H9B C9 H9C 109.5 . . ?
C7 C10 H10A 109.5 . . ?
C7 C10 H10B 109.5 . . ?
H10A C10 H10B 109.5 . . ?
C7 C10 H10C 109.5 . . ?
H10A C10 H10C 109.5 . . ?
H10B C10 H10C 109.5 . . ?
N1 C11 C2 113.7(2) . . ?
N1 C11 H11A 108.8 . . ?
C2 C11 H11A 108.8 . . ?
N1 C11 H11B 108.8 . . ?
C2 C11 H11B 108.8 . . ?
H11A C11 H11B 107.7 . . ?
N1 C12 C13 112.5(2) . . ?
N1 C12 H12A 109.1 . . ?
C13 C12 H12A 109.1 . . ?
N1 C12 H12B 109.1 . . ?
C13 C12 H12B 109.1 . . ?
H12A C12 H12B 107.8 . . ?
N2 C13 C14 122.1(3) . . ?
N2 C13 C12 116.5(2) . . ?
C14 C13 C12 121.2(3) . . ?
C15 C14 C13 118.8(3) . . ?
C15 C14 H14A 120.6 . . ?
C13 C14 H14A 120.6 . . ?
C16 C15 C14 119.1(3) . . ?
C16 C15 H15A 120.4 . . ?
C14 C15 H15A 120.4 . . ?
C17 C16 C15 118.7(3) . . ?
C17 C16 H16A 120.7 . . ?
C15 C16 H16A 120.7 . . ?
N2 C17 C16 123.0(3) . . ?
N2 C17 H17A 118.5 . . ?
C16 C17 H17A 118.5 . . ?
N1 C18 C19 112.0(2) . . ?
N1 C18 H18A 109.2 . . ?
C19 C18 H18A 109.2 . . ?
N1 C18 H18B 109.2 . . ?
C19 C18 H18B 109.2 . . ?
H18A C18 H18B 107.9 . . ?
N3 C19 C20 122.3(3) . . ?
N3 C19 C18 117.3(2) . . ?
C20 C19 C18 120.3(3) . . ?
C21 C20 C19 118.8(3) . . ?
C21 C20 H20A 120.6 . . ?
C19 C20 H20A 120.6 . . ?
C20 C21 C22 119.1(3) . . ?
C20 C21 H21A 120.5 . . ?
C22 C21 H21A 120.5 . . ?
C21 C22 C23 118.9(3) . . ?
C21 C22 H22A 120.6 . . ?
C23 C22 H22A 120.6 . . ?
N3 C23 C22 122.3(3) . . ?
N3 C23 H23A 118.9 . . ?
C22 C23 H23A 118.9 . . ?
N4 C24 C6 112.3(2) . . ?
N4 C24 H24A 109.1 . . ?
C6 C24 H24A 109.1 . . ?
N4 C24 H24B 109.1 . . ?
C6 C24 H24B 109.1 . . ?
H24A C24 H24B 107.9 . . ?
N4 C25 C26 111.6(2) . . ?
N4 C25 H25A 109.3 . . ?
C26 C25 H25A 109.3 . . ?
N4 C25 H25B 109.3 . . ?
C26 C25 H25B 109.3 . . ?
H25A C25 H25B 108.0 . . ?
N5 C26 C27 122.2(3) . . ?
N5 C26 C25 115.9(2) . . ?
C27 C26 C25 121.8(3) . . ?
C28 C27 C26 118.6(3) . . ?
C28 C27 H27A 120.7 . . ?
C26 C27 H27A 120.7 . . ?
C29 C28 C27 119.4(3) . . ?
C29 C28 H28A 120.3 . . ?
C27 C28 H28A 120.3 . . ?
C30 C29 C28 118.9(3) . . ?
C30 C29 H29A 120.6 . . ?
C28 C29 H29A 120.6 . . ?
N5 C30 C29 122.8(3) . . ?
N5 C30 H30A 118.6 . . ?
C29 C30 H30A 118.6 . . ?
N4 C31 C32 112.0(2) . . ?
N4 C31 H31A 109.2 . . ?
C32 C31 H31A 109.2 . . ?
N4 C31 H31B 109.2 . . ?
C32 C31 H31B 109.2 . . ?
H31A C31 H31B 107.9 . . ?
N6 C32 C33 122.0(3) . . ?
N6 C32 C31 116.9(2) . . ?
C33 C32 C31 120.9(3) . . ?
C34 C33 C32 119.0(3) . . ?
C34 C33 H33A 120.5 . . ?
C32 C33 H33A 120.5 . . ?
C35 C34 C33 119.0(3) . . ?
C35 C34 H34A 120.5 . . ?
C33 C34 H34A 120.5 . . ?
C34 C35 C36 118.8(3) . . ?
C34 C35 H35A 120.6 . . ?
C36 C35 H35A 120.6 . . ?
N6 C36 C35 122.8(3) . . ?
N6 C36 H36A 118.6 . . ?
C35 C36 H36A 118.6 . . ?
O3 C37 O2 128.0(3) . . ?
O3 C37 H37A 116.0 . . ?
O2 C37 H37A 116.0 . . ?
O4 C38 O5 127.5(3) . . ?
O4 C38 H38A 116.2 . . ?
O5 C38 H38A 116.2 . . ?
O1B Cl1 O1C 109.3(2) . . ?
O1B Cl1 O1A 110.33(18) . . ?
O1C Cl1 O1A 109.8(2) . . ?
O1B Cl1 O1D 109.6(3) . . ?
O1C Cl1 O1D 108.8(3) . . ?
O1A Cl1 O1D 108.9(2) . . ?
H1W O1W H2W 105.4 . . ?
H3W O2W H4W 122.2 . . ?

loop_
_geom_bond_atom_site_label_1
_geom_bond_atom_site_label_2
_geom_bond_distance
_geom_bond_site_symmetry_2
_geom_bond_publ_flag
Mn1 Mn2 3.4879(6) . ?
Mn1 O1 2.1114(18) . ?
Mn1 O2 2.126(2) . ?
Mn1 O4 2.171(2) . ?
Mn1 N3 2.264(2) . ?
Mn1 N2 2.283(2) . ?
Mn1 N1 2.309(2) . ?
Mn2 O5 2.102(2) . ?
Mn2 O1 2.1091(19) . ?
Mn2 O3 2.167(2) . ?
Mn2 N6 2.259(2) . ?
Mn2 N5 2.290(2) . ?
Mn2 N4 2.317(2) . ?
O1 C1 1.339(3) . ?
O2 C37 1.259(4) . ?
O3 C37 1.242(3) . ?
O4 C38 1.243(4) . ?
O5 C38 1.253(3) . ?
N1 C18 1.472(3) . ?
N1 C12 1.478(3) . ?
N1 C11 1.488(3) . ?
N2 C13 1.340(4) . ?
N2 C17 1.350(4) . ?
N3 C23 1.342(4) . ?
N3 C19 1.343(4) . ?
N4 C31 1.479(3) . ?
N4 C25 1.482(3) . ?
N4 C24 1.487(3) . ?
N5 C26 1.345(4) . ?
N5 C30 1.350(4) . ?
N6 C32 1.342(4) . ?
N6 C36 1.345(4) . ?
C1 C6 1.402(4) . ?
C1 C2 1.410(4) . ?
C2 C3 1.388(4) . ?
C2 C11 1.504(4) . ?
C3 C4 1.394(4) . ?
C3 H3A 0.950 . ?
C4 C5 1.390(4) . ?
C4 C7 1.537(4) . ?
C5 C6 1.399(4) . ?
C5 H5A 0.950 . ?
C6 C24 1.508(4) . ?
C7 C9 1.514(5) . ?
C7 C10 1.517(5) . ?
C7 C8 1.553(5) . ?
C8 H8A 0.980 . ?
C8 H8B 0.980 . ?
C8 H8C 0.980 . ?
C9 H9A 0.980 . ?
C9 H9B 0.980 . ?
C9 H9C 0.980 . ?
C10 H10A 0.980 . ?
C10 H10B 0.980 . ?
C10 H10C 0.980 . ?
C11 H11A 0.990 . ?
C11 H11B 0.990 . ?
C12 C13 1.509(4) . ?
C12 H12A 0.990 . ?
C12 H12B 0.990 . ?
C13 C14 1.396(4) . ?
C14 C15 1.387(4) . ?
C14 H14A 0.950 . ?
C15 C16 1.386(4) . ?
C15 H15A 0.950 . ?
C16 C17 1.374(4) . ?
C16 H16A 0.950 . ?
C17 H17A 0.950 . ?
C18 C19 1.511(4) . ?
C18 H18A 0.990 . ?
C18 H18B 0.990 . ?
C19 C20 1.393(4) . ?
C20 C21 1.384(5) . ?
C20 H20A 0.950 . ?
C21 C22 1.385(5) . ?
C21 H21A 0.950 . ?
C22 C23 1.392(4) . ?
C22 H22A 0.950 . ?
C23 H23A 0.950 . ?
C24 H24A 0.990 . ?
C24 H24B 0.990 . ?
C25 C26 1.514(4) . ?
C25 H25A 0.990 . ?
C25 H25B 0.990 . ?
C26 C27 1.390(4) . ?
C27 C28 1.382(4) . ?
C27 H27A 0.950 . ?
C28 C29 1.377(5) . ?
C28 H28A 0.950 . ?
C29 C30 1.373(4) . ?
C29 H29A 0.950 . ?
C30 H30A 0.950 . ?
C31 C32 1.514(4) . ?
C31 H31A 0.990 . ?
C31 H31B 0.990 . ?
C32 C33 1.392(4) . ?
C33 C34 1.386(5) . ?
C33 H33A 0.950 . ?
C34 C35 1.379(5) . ?
C34 H34A 0.950 . ?
C35 C36 1.383(4) . ?
C35 H35A 0.950 . ?
C36 H36A 0.950 . ?
C37 H37A 0.950 . ?
C38 H38A 0.950 . ?
Cl1 O1B 1.407(3) . ?
Cl1 O1C 1.417(3) . ?
Cl1 O1A 1.430(2) . ?
Cl1 O1D 1.431(4) . ?
O1W H1W 0.850 . ?
O1W H2W 0.850 . ?
O2W H3W 0.850 . ?
O2W H4W 0.850 . ?

loop_
_geom_hbond_atom_site_label_D
_geom_hbond_atom_site_label_H
_geom_hbond_atom_site_label_A
_geom_hbond_distance_DH
_geom_hbond_distance_HA
_geom_hbond_distance_DA
_geom_hbond_angle_DHA
_geom_hbond_site_symmetry_A
O1W H1W O1A 0.85 2.12 2.971(7) 179.2 .
O1W H2W O2 0.85 2.05 2.900(5) 178.8 3_666
O2W H3W O1W 0.85 1.82 2.669(9) 179.0 .
O2W H4W O1D 0.85 2.17 3.020(9) 179.9 3_566

loop_
_geom_torsion_atom_site_label_1
_geom_torsion_atom_site_label_2
_geom_torsion_atom_site_label_3
_geom_torsion_atom_site_label_4
_geom_torsion
_geom_torsion_site_symmetry_1
_geom_torsion_site_symmetry_2
_geom_torsion_site_symmetry_3
_geom_torsion_site_symmetry_4
_geom_torsion_publ_flag
O5 Mn2 O1 C1 130.18(19) . . . . ?
O3 Mn2 O1 C1 -131.4(2) . . . . ?
N6 Mn2 O1 C1 -61.9(3) . . . . ?
N5 Mn2 O1 C1 39.32(19) . . . . ?
N4 Mn2 O1 C1 -36.19(19) . . . . ?
O5 Mn2 O1 Mn1 -43.59(11) . . . . ?
O3 Mn2 O1 Mn1 54.80(10) . . . . ?
N6 Mn2 O1 Mn1 124.3(2) . . . . ?
N5 Mn2 O1 Mn1 -134.45(10) . . . . ?
N4 Mn2 O1 Mn1 150.04(10) . . . . ?
O2 Mn1 O1 C1 134.0(2) . . . . ?
O4 Mn1 O1 C1 -125.3(2) . . . . ?
N3 Mn1 O1 C1 -55.9(3) . . . . ?
N2 Mn1 O1 C1 43.2(2) . . . . ?
N1 Mn1 O1 C1 -32.3(2) . . . . ?
O2 Mn1 O1 Mn2 -52.43(10) . . . . ?
O4 Mn1 O1 Mn2 48.28(10) . . . . ?
N3 Mn1 O1 Mn2 117.7(2) . . . . ?
N2 Mn1 O1 Mn2 -143.19(10) . . . . ?
N1 Mn1 O1 Mn2 141.33(10) . . . . ?
O1 Mn1 O2 C37 17.8(2) . . . . ?
O4 Mn1 O2 C37 -74.8(2) . . . . ?
N3 Mn1 O2 C37 -158.5(2) . . . . ?
N2 Mn1 O2 C37 106.0(2) . . . . ?
N1 Mn1 O2 C37 119.9(4) . . . . ?
O5 Mn2 O3 C37 64.9(3) . . . . ?
O1 Mn2 O3 C37 -36.4(3) . . . . ?
N6 Mn2 O3 C37 164.5(3) . . . . ?
N5 Mn2 O3 C37 -100.0(5) . . . . ?
N4 Mn2 O3 C37 -122.2(3) . . . . ?
O1 Mn1 O4 C38 -38.1(3) . . . . ?
O2 Mn1 O4 C38 59.0(3) . . . . ?
N3 Mn1 O4 C38 162.0(3) . . . . ?
N2 Mn1 O4 C38 -125.0(4) . . . . ?
N1 Mn1 O4 C38 -124.6(3) . . . . ?
O1 Mn2 O5 C38 10.1(3) . . . . ?
O3 Mn2 O5 C38 -80.7(3) . . . . ?
N6 Mn2 O5 C38 -165.3(3) . . . . ?
N5 Mn2 O5 C38 96.6(3) . . . . ?
N4 Mn2 O5 C38 127.3(3) . . . . ?
O1 Mn1 N1 C18 -138.36(17) . . . . ?
O2 Mn1 N1 C18 118.3(3) . . . . ?
O4 Mn1 N1 C18 -47.23(17) . . . . ?
N3 Mn1 N1 C18 32.96(16) . . . . ?
N2 Mn1 N1 C18 132.68(18) . . . . ?
O1 Mn1 N1 C12 102.24(17) . . . . ?
O2 Mn1 N1 C12 -1.1(4) . . . . ?
O4 Mn1 N1 C12 -166.62(17) . . . . ?
N3 Mn1 N1 C12 -86.43(17) . . . . ?
N2 Mn1 N1 C12 13.28(16) . . . . ?
O1 Mn1 N1 C11 -20.42(16) . . . . ?
O2 Mn1 N1 C11 -123.8(3) . . . . ?
O4 Mn1 N1 C11 70.71(16) . . . . ?
N3 Mn1 N1 C11 150.90(17) . . . . ?
N2 Mn1 N1 C11 -109.38(17) . . . . ?
O1 Mn1 N2 C13 -80.14(19) . . . . ?
O2 Mn1 N2 C13 -176.81(19) . . . . ?
O4 Mn1 N2 C13 7.1(5) . . . . ?
N3 Mn1 N2 C13 78.81(19) . . . . ?
N1 Mn1 N2 C13 6.65(18) . . . . ?
O1 Mn1 N2 C17 79.1(2) . . . . ?
O2 Mn1 N2 C17 -17.6(2) . . . . ?
O4 Mn1 N2 C17 166.4(4) . . . . ?
N3 Mn1 N2 C17 -122.0(2) . . . . ?
N1 Mn1 N2 C17 165.9(2) . . . . ?
O1 Mn1 N3 C23 -167.3(2) . . . . ?
O2 Mn1 N3 C23 2.6(2) . . . . ?
O4 Mn1 N3 C23 -96.1(2) . . . . ?
N2 Mn1 N3 C23 94.9(2) . . . . ?
N1 Mn1 N3 C23 168.2(2) . . . . ?
O1 Mn1 N3 C19 4.4(3) . . . . ?
O2 Mn1 N3 C19 174.32(19) . . . . ?
O4 Mn1 N3 C19 75.6(2) . . . . ?
N2 Mn1 N3 C19 -93.4(2) . . . . ?
N1 Mn1 N3 C19 -20.13(19) . . . . ?
O5 Mn2 N4 C31 103.4(3) . . . . ?
O1 Mn2 N4 C31 -137.57(17) . . . . ?
O3 Mn2 N4 C31 -48.83(17) . . . . ?
N6 Mn2 N4 C31 32.61(16) . . . . ?
N5 Mn2 N4 C31 135.17(18) . . . . ?
O5 Mn2 N4 C25 -15.2(4) . . . . ?
O1 Mn2 N4 C25 103.90(17) . . . . ?
O3 Mn2 N4 C25 -167.36(17) . . . . ?
N6 Mn2 N4 C25 -85.92(17) . . . . ?
N5 Mn2 N4 C25 16.64(16) . . . . ?
O5 Mn2 N4 C24 -138.0(3) . . . . ?
O1 Mn2 N4 C24 -18.96(17) . . . . ?
O3 Mn2 N4 C24 69.77(17) . . . . ?
N6 Mn2 N4 C24 151.21(18) . . . . ?
N5 Mn2 N4 C24 -106.22(17) . . . . ?
O5 Mn2 N5 C26 177.42(19) . . . . ?
O1 Mn2 N5 C26 -81.34(19) . . . . ?
O3 Mn2 N5 C26 -17.4(6) . . . . ?
N6 Mn2 N5 C26 76.71(19) . . . . ?
N4 Mn2 N5 C26 5.43(18) . . . . ?
O5 Mn2 N5 C30 -28.9(2) . . . . ?
O1 Mn2 N5 C30 72.4(2) . . . . ?
O3 Mn2 N5 C30 136.2(4) . . . . ?
N6 Mn2 N5 C30 -129.6(2) . . . . ?
N4 Mn2 N5 C30 159.1(2) . . . . ?
O5 Mn2 N6 C32 175.1(2) . . . . ?
O1 Mn2 N6 C32 7.2(4) . . . . ?
O3 Mn2 N6 C32 77.8(2) . . . . ?
N5 Mn2 N6 C32 -91.9(2) . . . . ?
N4 Mn2 N6 C32 -19.58(19) . . . . ?
O5 Mn2 N6 C36 3.9(3) . . . . ?
O1 Mn2 N6 C36 -164.0(2) . . . . ?
O3 Mn2 N6 C36 -93.4(2) . . . . ?
N5 Mn2 N6 C36 97.0(2) . . . . ?
N4 Mn2 N6 C36 169.2(3) . . . . ?
Mn2 O1 C1 C6 52.0(3) . . . . ?
Mn1 O1 C1 C6 -135.1(2) . . . . ?
Mn2 O1 C1 C2 -126.6(2) . . . . ?
Mn1 O1 C1 C2 46.3(3) . . . . ?
O1 C1 C2 C3 178.9(2) . . . . ?
C6 C1 C2 C3 0.2(4) . . . . ?
O1 C1 C2 C11 3.1(4) . . . . ?
C6 C1 C2 C11 -175.6(2) . . . . ?
C1 C2 C3 C4 -1.0(4) . . . . ?
C11 C2 C3 C4 174.8(3) . . . . ?
C2 C3 C4 C5 1.3(4) . . . . ?
C2 C3 C4 C7 -176.9(3) . . . . ?
C3 C4 C5 C6 -0.8(4) . . . . ?
C7 C4 C5 C6 177.3(3) . . . . ?
C4 C5 C6 C1 0.1(4) . . . . ?
C4 C5 C6 C24 -178.2(3) . . . . ?
O1 C1 C6 C5 -178.5(2) . . . . ?
C2 C1 C6 C5 0.2(4) . . . . ?
O1 C1 C6 C24 -0.1(4) . . . . ?
C2 C1 C6 C24 178.5(2) . . . . ?
C5 C4 C7 C9 -115.4(4) . . . . ?
C3 C4 C7 C9 62.7(4) . . . . ?
C5 C4 C7 C10 6.9(5) . . . . ?
C3 C4 C7 C10 -175.0(3) . . . . ?
C5 C4 C7 C8 126.6(3) . . . . ?
C3 C4 C7 C8 -55.3(4) . . . . ?
C18 N1 C11 C2 -179.5(2) . . . . ?
C12 N1 C11 C2 -57.1(3) . . . . ?
Mn1 N1 C11 C2 64.9(2) . . . . ?
C3 C2 C11 N1 118.9(3) . . . . ?
C1 C2 C11 N1 -65.3(3) . . . . ?
C18 N1 C12 C13 -146.6(2) . . . . ?
C11 N1 C12 C13 91.6(3) . . . . ?
Mn1 N1 C12 C13 -30.1(3) . . . . ?
C17 N2 C13 C14 -1.8(4) . . . . ?
Mn1 N2 C13 C14 158.7(2) . . . . ?
C17 N2 C13 C12 173.5(2) . . . . ?
Mn1 N2 C13 C12 -26.1(3) . . . . ?
N1 C12 C13 N2 38.6(3) . . . . ?
N1 C12 C13 C14 -146.1(3) . . . . ?
N2 C13 C14 C15 2.1(4) . . . . ?
C12 C13 C14 C15 -173.0(3) . . . . ?
C13 C14 C15 C16 -0.3(4) . . . . ?
C14 C15 C16 C17 -1.7(4) . . . . ?
C13 N2 C17 C16 -0.3(4) . . . . ?
Mn1 N2 C17 C16 -158.8(2) . . . . ?
C15 C16 C17 N2 2.1(4) . . . . ?
C12 N1 C18 C19 76.5(3) . . . . ?
C11 N1 C18 C19 -160.7(2) . . . . ?
Mn1 N1 C18 C19 -42.8(3) . . . . ?
C23 N3 C19 C20 -1.2(4) . . . . ?
Mn1 N3 C19 C20 -173.6(2) . . . . ?
C23 N3 C19 C18 175.0(3) . . . . ?
Mn1 N3 C19 C18 2.6(3) . . . . ?
N1 C18 C19 N3 28.7(4) . . . . ?
N1 C18 C19 C20 -155.0(3) . . . . ?
N3 C19 C20 C21 2.5(4) . . . . ?
C18 C19 C20 C21 -173.6(3) . . . . ?
C19 C20 C21 C22 -1.5(5) . . . . ?
C20 C21 C22 C23 -0.7(5) . . . . ?
C19 N3 C23 C22 -1.2(4) . . . . ?
Mn1 N3 C23 C22 170.2(2) . . . . ?
C21 C22 C23 N3 2.1(5) . . . . ?
C31 N4 C24 C6 -180.0(2) . . . . ?
C25 N4 C24 C6 -57.5(3) . . . . ?
Mn2 N4 C24 C6 64.1(2) . . . . ?
C5 C6 C24 N4 113.9(3) . . . . ?
C1 C6 C24 N4 -64.4(3) . . . . ?
C31 N4 C25 C26 -150.7(2) . . . . ?
C24 N4 C25 C26 87.0(3) . . . . ?
Mn2 N4 C25 C26 -35.1(3) . . . . ?
C30 N5 C26 C27 0.5(4) . . . . ?
Mn2 N5 C26 C27 155.4(2) . . . . ?
C30 N5 C26 C25 177.8(2) . . . . ?
Mn2 N5 C26 C25 -27.2(3) . . . . ?
N4 C25 C26 N5 43.1(3) . . . . ?
N4 C25 C26 C27 -139.6(3) . . . . ?
N5 C26 C27 C28 -1.6(4) . . . . ?
C25 C26 C27 C28 -178.8(3) . . . . ?
C26 C27 C28 C29 2.0(4) . . . . ?
C27 C28 C29 C30 -1.4(5) . . . . ?
C26 N5 C30 C29 0.2(4) . . . . ?
Mn2 N5 C30 C29 -152.6(2) . . . . ?
C28 C29 C30 N5 0.3(5) . . . . ?
C25 N4 C31 C32 75.0(3) . . . . ?
C24 N4 C31 C32 -161.7(2) . . . . ?
Mn2 N4 C31 C32 -42.8(2) . . . . ?
C36 N6 C32 C33 -0.5(4) . . . . ?
Mn2 N6 C32 C33 -172.4(2) . . . . ?
C36 N6 C32 C31 173.7(3) . . . . ?
Mn2 N6 C32 C31 1.8(3) . . . . ?
N4 C31 C32 N6 29.4(3) . . . . ?
N4 C31 C32 C33 -156.4(3) . . . . ?
N6 C32 C33 C34 1.4(5) . . . . ?
C31 C32 C33 C34 -172.5(3) . . . . ?
C32 C33 C34 C35 -0.9(5) . . . . ?
C33 C34 C35 C36 -0.3(5) . . . . ?
C32 N6 C36 C35 -0.9(5) . . . . ?
Mn2 N6 C36 C35 170.1(2) . . . . ?
C34 C35 C36 N6 1.3(5) . . . . ?
Mn2 O3 C37 O2 2.7(5) . . . . ?
Mn1 O2 C37 O3 9.1(5) . . . . ?
Mn1 O4 C38 O5 5.9(5) . . . . ?
Mn2 O5 C38 O4 11.8(5) . . . . ?
